data_7114210
loop_
_publ_author_name
'Murugesu, Muralee'
'Anson, Christopher E.'
'Powell, Annie K.'

_publ_section_title
;
 Engineering of ferrimagnetic Cu12-cluster arrays through supramolecular
 interactionsElectronic supplementary information (ESI) available: \cT vs.
 T plot for K+ salt 1b at magnetic fields of 1 and 10 kOe. See
 http://www.rsc.org/suppdata/cc/b2/b201585b/
;
_journal_issue 10
_journal_name_full 'Chemical Communications'
_journal_page_first 1054
_journal_paper_doi 10.1039/b201585b
_journal_year 2002
_chemical_formula_sum 'C192 H314 Cu30 N14 O138'
_chemical_formula_weight 6932.77
_chemical_name_systematic
; 
? 
;
_space_group_IT_number 2
_symmetry_cell_setting triclinic
_symmetry_space_group_name_Hall '-P 1'
_symmetry_space_group_name_H-M 'P -1'
_atom_sites_solution_hydrogens geom
_atom_sites_solution_primary direct
_atom_sites_solution_secondary difmap
_audit_creation_method SHELXL-97
_cell_angle_alpha 104.864(15)
_cell_angle_beta 90.031(14)
_cell_angle_gamma 103.885(15)
_cell_formula_units_Z 1
_cell_length_a 17.912(2)
_cell_length_b 18.034(3)
_cell_length_c 23.367(3)
_cell_measurement_reflns_used 8000
_cell_measurement_temperature 180(2)
_cell_measurement_theta_max 23.65
_cell_measurement_theta_min 1.89
_cell_volume 7066.8(18)
_computing_cell_refinement 'IPDS 2.92 (Stoe & Cie GmbH, 1999)'
_computing_data_collection 'IPDS 2.92 (Stoe & Cie GmbH, 1999)'
_computing_data_reduction 'IPDS 2.92 (Stoe & Cie GmbH, 1999)'
_computing_molecular_graphics 'SHELXTL 5.1 (Bruker AXS Inc., 1997)'
_computing_publication_material 'SHELXTL 5.1 (Bruker AXS Inc., 1997)'
_computing_structure_refinement 'SHELXTL 5.1 (Bruker AXS Inc., 1997)'
_computing_structure_solution 'SHELXTL 5.1 (Bruker AXS Inc., 1997)'
_diffrn_ambient_temperature 180(2)
_diffrn_measured_fraction_theta_full 0.941
_diffrn_measured_fraction_theta_max 0.925
_diffrn_measurement_device_type 'Stoe IPDS'
_diffrn_measurement_method 'area detector'
_diffrn_radiation_monochromator graphite
_diffrn_radiation_source 'fine-focus sealed tube'
_diffrn_radiation_type MoK\a
_diffrn_radiation_wavelength 0.71073
_diffrn_reflns_av_R_equivalents 0.0813
_diffrn_reflns_av_sigmaI/netI 0.1804
_diffrn_reflns_limit_h_max 21
_diffrn_reflns_limit_h_min -21
_diffrn_reflns_limit_k_max 22
_diffrn_reflns_limit_k_min -21
_diffrn_reflns_limit_l_max 28
_diffrn_reflns_limit_l_min -28
_diffrn_reflns_number 55069
_diffrn_reflns_theta_full 25.00
_diffrn_reflns_theta_max 25.90
_diffrn_reflns_theta_min 1.89
_exptl_absorpt_coefficient_mu 2.300
_exptl_absorpt_correction_type none
_exptl_crystal_colour blue
_exptl_crystal_density_diffrn 1.629
_exptl_crystal_density_method 'not measured'
_exptl_crystal_F_000 3538
_refine_diff_density_max 1.821
_refine_diff_density_min -0.554
_refine_diff_density_rms 0.125
_refine_ls_extinction_method none
_refine_ls_goodness_of_fit_ref 0.744
_refine_ls_hydrogen_treatment mixed
_refine_ls_matrix_type fullcycle
_refine_ls_number_parameters 1579
_refine_ls_number_reflns 25415
_refine_ls_number_restraints 2
_refine_ls_restrained_S_all 0.745
_refine_ls_R_factor_all 0.1186
_refine_ls_R_factor_gt 0.0505
_refine_ls_shift/su_max 0.001
_refine_ls_shift/su_mean 0.000
_refine_ls_structure_factor_coef Fsqd
_refine_ls_weighting_details 'calc w=1/[\s^2^(Fo^2^)+(0.0631P)^2^+0.0000P] where P=(Fo^2^+2Fc^2^)/3'
_refine_ls_weighting_scheme calc
_refine_ls_wR_factor_gt 0.1205
_refine_ls_wR_factor_ref 0.1349
_reflns_number_gt 11372
_reflns_number_total 25415
_reflns_threshold_expression >2sigma(I)
_cod_data_source_file b201585b.txt
_cod_data_source_block cu48c
_cod_original_cell_volume 7066.8(15)
_cod_database_code 7114210

loop_
_symmetry_equiv_pos_as_xyz
'x, y, z'
'-x, -y, -z'

loop_
_atom_site_label
_atom_site_type_symbol
_atom_site_fract_x
_atom_site_fract_y
_atom_site_fract_z
_atom_site_U_iso_or_equiv
_atom_site_adp_type
_atom_site_occupancy
_atom_site_symmetry_multiplicity
_atom_site_calc_flag
_atom_site_refinement_flags
Cu1 Cu 0.10045(5) 0.56774(5) 0.81873(4) 0.0297(2) Uani 1 1 d .
Cu2 Cu 0.14777(5) 0.60600(5) 0.69612(4) 0.0293(2) Uani 1 1 d .
Cu3 Cu 0.26144(5) 0.67884(5) 0.80812(4) 0.0290(2) Uani 1 1 d .
Cu4 Cu 0.26943(5) 0.18816(5) 0.71906(4) 0.0303(2) Uani 1 1 d .
Cu5 Cu 0.31215(5) 0.22026(5) 0.59577(4) 0.0310(2) Uani 1 1 d .
Cu6 Cu 0.43430(5) 0.29531(5) 0.70495(4) 0.0264(2) Uani 1 1 d .
Cu7 Cu 0.01964(6) 0.36872(6) 0.69768(5) 0.0348(2) Uani 1 1 d .
Cu8 Cu 0.08249(6) 0.22593(6) 0.65964(5) 0.0360(3) Uani 1 1 d .
Cu9 Cu 0.34896(5) 0.58148(5) 0.63767(4) 0.0308(2) Uani 1 1 d .
Cu10 Cu 0.41051(5) 0.44078(5) 0.59003(4) 0.0276(2) Uani 1 1 d .
Cu11 Cu 0.30631(5) 0.54718(5) 0.91474(4) 0.0289(2) Uani 1 1 d .
Cu12 Cu 0.36395(5) 0.40094(5) 0.86376(4) 0.0278(2) Uani 1 1 d .
Cu13 Cu 0.33871(6) 0.69080(6) 1.04805(4) 0.0361(2) Uani 1 1 d .
Cu14 Cu 0.35312(5) 0.54312(6) 1.07222(4) 0.0321(2) Uani 1 1 d .
Cu15 Cu 0.50509(5) 0.41584(5) 0.47919(4) 0.0309(2) Uani 1 1 d .
O1 O 0.1896(3) 0.5757(3) 0.7657(2) 0.0272(12) Uani 1 1 d .
C1 C 0.2209(4) 0.5076(4) 0.7505(3) 0.0287(18) Uani 1 1 d .
H1A H 0.1813 0.4620 0.7304 0.043 Uiso 1 1 calc R
H1B H 0.2401 0.4990 0.7859 0.043 Uiso 1 1 calc R
H1C H 0.2622 0.5163 0.7249 0.043 Uiso 1 1 calc R
O2 O 0.3216(3) 0.2759(3) 0.6824(2) 0.0275(12) Uani 1 1 d .
C2 C 0.2920(4) 0.3449(4) 0.6994(3) 0.0302(18) Uani 1 1 d .
H2A H 0.2382 0.3310 0.6873 0.045 Uiso 1 1 calc R
H2B H 0.3192 0.3840 0.6806 0.045 Uiso 1 1 calc R
H2C H 0.2989 0.3661 0.7417 0.045 Uiso 1 1 calc R
O3 O 0.0254(4) 0.2847(3) 0.6287(3) 0.0486(16) Uani 1 1 d .
C3A C 0.0219(14) 0.2874(13) 0.5669(10) 0.058(6) Uiso 0.50 1 d P
C3B C -0.0139(14) 0.2649(13) 0.5719(10) 0.059(6) Uiso 0.50 1 d P
O4 O 0.0716(3) 0.3051(3) 0.7283(3) 0.0419(15) Uani 1 1 d .
C4 C 0.0946(6) 0.3143(6) 0.7880(4) 0.055(3) Uani 1 1 d .
H4A H 0.0813 0.3600 0.8127 0.083 Uiso 1 1 calc R
H4B H 0.1494 0.3209 0.7918 0.083 Uiso 1 1 calc R
H4C H 0.0689 0.2681 0.8000 0.083 Uiso 1 1 calc R
O5 O 0.4464(3) 0.5521(3) 0.6306(3) 0.0435(15) Uani 1 1 d .
C5 C 0.5096(5) 0.5890(5) 0.6724(4) 0.045(2) Uani 1 1 d .
H5A H 0.5138 0.6450 0.6847 0.068 Uiso 1 1 calc R
H5B H 0.5559 0.5795 0.6548 0.068 Uiso 1 1 calc R
H5C H 0.5020 0.5677 0.7062 0.068 Uiso 1 1 calc R
O6 O 0.3146(3) 0.4703(3) 0.6020(2) 0.0344(13) Uani 1 1 d .
C6 C 0.2401(4) 0.4253(5) 0.5789(4) 0.036(2) Uani 1 1 d .
H6A H 0.2407 0.3706 0.5639 0.054 Uiso 1 1 calc R
H6B H 0.2241 0.4442 0.5473 0.054 Uiso 1 1 calc R
H6C H 0.2048 0.4302 0.6097 0.054 Uiso 1 1 calc R
O7 O 0.3760(3) 0.5062(3) 0.8592(2) 0.0364(14) Uani 1 1 d .
C7 C 0.4301(5) 0.5476(5) 0.8268(4) 0.044(2) Uani 1 1 d .
H7A H 0.4236 0.6003 0.8325 0.067 Uiso 1 1 calc R
H7B H 0.4219 0.5204 0.7853 0.067 Uiso 1 1 calc R
H7C H 0.4814 0.5502 0.8405 0.067 Uiso 1 1 calc R
O8 O 0.2907(3) 0.4376(3) 0.9205(2) 0.0312(13) Uani 1 1 d .
C8 C 0.2168(4) 0.3895(5) 0.9266(4) 0.037(2) Uani 1 1 d .
H8A H 0.1912 0.4192 0.9569 0.056 Uiso 1 1 calc R
H8B H 0.2230 0.3434 0.9375 0.056 Uiso 1 1 calc R
H8C H 0.1865 0.3737 0.8896 0.056 Uiso 1 1 calc R
N1 N 0.0105(4) 0.5779(4) 0.8722(3) 0.0321(16) Uani 1 1 d .
C9 C 0.0289(4) 0.6033(4) 0.9371(4) 0.0322(19) Uani 1 1 d .
C10 C 0.0970(5) 0.5980(5) 0.9631(4) 0.034(2) Uani 1 1 d .
C11 C 0.1084(5) 0.6236(5) 1.0243(4) 0.043(2) Uani 1 1 d .
H11 H 0.1536 0.6204 1.0422 0.052 Uiso 1 1 calc R
C12 C 0.0549(5) 0.6542(6) 1.0603(4) 0.051(2) Uani 1 1 d .
H12 H 0.0648 0.6725 1.1013 0.061 Uiso 1 1 calc R
C13 C -0.0124(5) 0.6568(6) 1.0344(4) 0.051(3) Uani 1 1 d .
H13 H -0.0494 0.6756 1.0577 0.061 Uiso 1 1 calc R
C14 C -0.0255(5) 0.6314(5) 0.9730(4) 0.044(2) Uani 1 1 d .
H14 H -0.0716 0.6332 0.9557 0.053 Uiso 1 1 calc R
C15 C 0.1607(5) 0.5660(4) 0.9307(4) 0.0286(18) Uani 1 1 d .
O9 O 0.1537(3) 0.5327(3) 0.8752(2) 0.0343(13) Uani 1 1 d .
O10 O 0.2201(3) 0.5724(3) 0.9618(2) 0.0358(13) Uani 1 1 d .
C16 C -0.0194(6) 0.6394(6) 0.8536(4) 0.050(2) Uani 1 1 d .
H16A H 0.0037 0.6907 0.8805 0.060 Uiso 1 1 calc R
H16B H -0.0747 0.6286 0.8575 0.060 Uiso 1 1 calc R
C17 C -0.0036(5) 0.6434(5) 0.7899(4) 0.043(2) Uani 1 1 d .
O11 O 0.0498(3) 0.6111(3) 0.7664(2) 0.0375(14) Uani 1 1 d .
O12 O -0.0401(4) 0.6770(5) 0.7647(3) 0.072(2) Uani 1 1 d .
C18 C -0.0476(5) 0.5003(5) 0.8563(4) 0.049(3) Uani 1 1 d .
H18A H -0.0981 0.5108 0.8553 0.059 Uiso 1 1 calc R
H18B H -0.0454 0.4754 0.8883 0.059 Uiso 1 1 calc R
C19 C -0.0419(5) 0.4399(5) 0.7981(4) 0.037(2) Uani 1 1 d .
O13 O 0.0212(3) 0.4486(3) 0.7737(2) 0.0368(14) Uani 1 1 d .
O14 O -0.0988(4) 0.3836(4) 0.7800(3) 0.067(2) Uani 1 1 d .
N2 N 0.1036(4) 0.6502(4) 0.6348(3) 0.0340(16) Uani 1 1 d .
C20 C 0.0263(5) 0.6093(5) 0.6071(4) 0.035(2) Uani 1 1 d .
C21 C -0.0127(5) 0.5332(5) 0.6125(4) 0.039(2) Uani 1 1 d .
C22 C -0.0855(6) 0.4997(6) 0.5851(5) 0.066(3) Uani 1 1 d .
H22 H -0.1122 0.4504 0.5891 0.079 Uiso 1 1 calc R
C23 C -0.1201(7) 0.5371(7) 0.5518(7) 0.095(5) Uani 1 1 d .
H23 H -0.1693 0.5133 0.5336 0.115 Uiso 1 1 calc R
C24 C -0.0808(7) 0.6098(7) 0.5462(6) 0.091(4) Uani 1 1 d .
H24 H -0.1031 0.6350 0.5233 0.109 Uiso 1 1 calc R
C25 C -0.0091(6) 0.6458(6) 0.5740(5) 0.058(3) Uani 1 1 d .
H25 H 0.0161 0.6958 0.5705 0.070 Uiso 1 1 calc R
C26 C 0.0189(5) 0.4840(4) 0.6447(3) 0.0316(19) Uani 1 1 d .
O15 O 0.0898(3) 0.4992(3) 0.6599(2) 0.0353(13) Uani 1 1 d .
O16 O -0.0291(3) 0.4252(3) 0.6537(3) 0.0415(15) Uani 1 1 d .
C27 C 0.1018(6) 0.7307(5) 0.6720(5) 0.055(3) Uani 1 1 d .
H27A H 0.0524 0.7277 0.6893 0.066 Uiso 1 1 calc R
H27B H 0.1064 0.7664 0.6466 0.066 Uiso 1 1 calc R
C28 C 0.1662(6) 0.7654(5) 0.7219(4) 0.051(2) Uani 1 1 d .
O17 O 0.1981(3) 0.7153(3) 0.7352(2) 0.0349(13) Uani 1 1 d .
O18 O 0.1811(5) 0.8367(4) 0.7465(4) 0.090(3) Uani 1 1 d .
C29 C 0.1613(6) 0.6557(8) 0.5865(5) 0.071(3) Uani 1 1 d .
H29A H 0.1325 0.6310 0.5485 0.085 Uiso 1 1 calc R
H29B H 0.1808 0.7114 0.5885 0.085 Uiso 1 1 calc R
C30 C 0.2284(5) 0.6218(5) 0.5861(4) 0.036(2) Uani 1 1 d .
O19 O 0.2460(3) 0.6015(3) 0.6326(2) 0.0331(13) Uani 1 1 d .
O20 O 0.2662(3) 0.6171(3) 0.5415(3) 0.0454(15) Uani 1 1 d .
N3 N 0.3220(4) 0.7902(3) 0.8510(3) 0.0277(15) Uani 1 1 d .
C31 C 0.3641(4) 0.8382(4) 0.8127(3) 0.0304(18) Uani 1 1 d .
C32 C 0.3841(5) 0.8014(4) 0.7554(4) 0.0320(19) Uani 1 1 d .
C33 C 0.4213(5) 0.8531(5) 0.7215(4) 0.049(3) Uani 1 1 d .
H33 H 0.4345 0.8314 0.6835 0.059 Uiso 1 1 calc R
C34 C 0.4384(6) 0.9344(5) 0.7431(4) 0.058(3) Uani 1 1 d .
H34 H 0.4617 0.9668 0.7196 0.070 Uiso 1 1 calc R
C35 C 0.4207(6) 0.9672(5) 0.8000(5) 0.059(3) Uani 1 1 d .
H35 H 0.4337 1.0220 0.8152 0.071 Uiso 1 1 calc R
C36 C 0.3837(5) 0.9198(4) 0.8349(4) 0.039(2) Uani 1 1 d .
H36 H 0.3721 0.9427 0.8731 0.047 Uiso 1 1 calc R
C37 C 0.3718(4) 0.7145(4) 0.7268(4) 0.036(2) Uani 1 1 d .
O21 O 0.3410(3) 0.6632(3) 0.7541(2) 0.0303(12) Uani 1 1 d .
O22 O 0.3922(3) 0.6937(3) 0.6748(2) 0.0360(14) Uani 1 1 d .
C38 C 0.2608(5) 0.8268(4) 0.8808(4) 0.037(2) Uani 1 1 d .
H38A H 0.2450 0.8574 0.8566 0.045 Uiso 1 1 calc R
H38B H 0.2825 0.8631 0.9186 0.045 Uiso 1 1 calc R
C39 C 0.1901(5) 0.7672(5) 0.8916(4) 0.035(2) Uani 1 1 d .
O23 O 0.1843(3) 0.6953(3) 0.8654(2) 0.0338(13) Uani 1 1 d .
O24 O 0.1423(4) 0.7932(4) 0.9245(3) 0.0561(18) Uani 1 1 d .
C40 C 0.3778(5) 0.7846(4) 0.8949(4) 0.037(2) Uani 1 1 d .
H40A H 0.3918 0.8348 0.9250 0.044 Uiso 1 1 calc R
H40B H 0.4240 0.7768 0.8752 0.044 Uiso 1 1 calc R
C41 C 0.3500(5) 0.7186(5) 0.9257(4) 0.0318(19) Uani 1 1 d .
O25 O 0.3267(3) 0.6492(3) 0.8924(2) 0.0342(13) Uani 1 1 d .
O26 O 0.3546(3) 0.7394(3) 0.9814(3) 0.0430(15) Uani 1 1 d .
N4 N 0.2297(4) 0.0881(4) 0.7476(3) 0.0344(17) Uani 1 1 d .
C42 C 0.2426(5) 0.0930(4) 0.8109(4) 0.035(2) Uani 1 1 d .
C43 C 0.2768(5) 0.1631(4) 0.8533(4) 0.034(2) Uani 1 1 d .
C44 C 0.2865(6) 0.1604(5) 0.9121(4) 0.050(3) Uani 1 1 d .
H44 H 0.3106 0.2067 0.9405 0.060 Uiso 1 1 calc R
C45 C 0.2619(7) 0.0921(5) 0.9292(5) 0.069(3) Uani 1 1 d .
H45 H 0.2672 0.0922 0.9688 0.082 Uiso 1 1 calc R
C46 C 0.2296(6) 0.0240(5) 0.8874(4) 0.056(3) Uani 1 1 d .
H46 H 0.2135 -0.0229 0.8987 0.067 Uiso 1 1 calc R
C47 C 0.2200(5) 0.0227(5) 0.8285(4) 0.045(2) Uani 1 1 d .
H47 H 0.1986 -0.0248 0.8005 0.054 Uiso 1 1 calc R
C48 C 0.3014(5) 0.2442(4) 0.8422(4) 0.0311(19) Uani 1 1 d .
O27 O 0.2761(3) 0.2596(3) 0.7969(2) 0.0313(13) Uani 1 1 d .
O28 O 0.3449(3) 0.2988(3) 0.8831(2) 0.0373(14) Uani 1 1 d .
C49 C 0.2745(6) 0.0348(5) 0.7104(4) 0.045(2) Uani 1 1 d .
H49A H 0.2485 -0.0200 0.7073 0.054 Uiso 1 1 calc R
H49B H 0.3254 0.0454 0.7296 0.054 Uiso 1 1 calc R
C50 C 0.2821(6) 0.0480(5) 0.6477(4) 0.051(3) Uani 1 1 d .
O29 O 0.2736(3) 0.1133(3) 0.6427(2) 0.0360(14) Uani 1 1 d .
O30 O 0.2983(6) -0.0041(4) 0.6075(3) 0.088(3) Uani 1 1 d .
C51 C 0.1452(5) 0.0558(5) 0.7276(5) 0.057(3) Uani 1 1 d .
H51A H 0.1182 0.0397 0.7600 0.069 Uiso 1 1 calc R
H51B H 0.1400 0.0085 0.6951 0.069 Uiso 1 1 calc R
C52 C 0.1046(5) 0.1107(5) 0.7074(4) 0.040(2) Uani 1 1 d .
O31 O 0.1443(3) 0.1757(3) 0.7004(2) 0.0351(13) Uani 1 1 d .
O32 O 0.0340(4) 0.0861(4) 0.6963(3) 0.065(2) Uani 1 1 d .
N5 N 0.3105(4) 0.1549(3) 0.5106(3) 0.0326(16) Uani 1 1 d .
C53 C 0.2366(5) 0.0951(5) 0.4860(4) 0.038(2) Uani 1 1 d .
C54 C 0.1668(5) 0.0995(5) 0.5114(4) 0.039(2) Uani 1 1 d .
C55 C 0.1002(5) 0.0427(5) 0.4819(4) 0.057(3) Uani 1 1 d .
H55 H 0.0524 0.0450 0.4966 0.068 Uiso 1 1 calc R
C56 C 0.1045(6) -0.0166(7) 0.4315(5) 0.076(4) Uani 1 1 d .
H56 H 0.0596 -0.0533 0.4133 0.091 Uiso 1 1 calc R
C57 C 0.1730(6) -0.0220(6) 0.4085(5) 0.076(4) Uani 1 1 d .
H57 H 0.1758 -0.0627 0.3754 0.091 Uiso 1 1 calc R
C58 C 0.2391(6) 0.0349(5) 0.4354(4) 0.056(3) Uani 1 1 d .
H58 H 0.2862 0.0327 0.4192 0.067 Uiso 1 1 calc R
C59 C 0.1542(5) 0.1619(5) 0.5640(4) 0.0342(19) Uani 1 1 d .
O33 O 0.2059(3) 0.2223(3) 0.5882(2) 0.0341(13) Uani 1 1 d .
O34 O 0.0866(3) 0.1504(3) 0.5827(3) 0.0432(15) Uani 1 1 d .
C60 C 0.3743(5) 0.1160(5) 0.5132(4) 0.053(3) Uani 1 1 d .
H60A H 0.3964 0.1067 0.4750 0.063 Uiso 1 1 calc R
H60B H 0.3537 0.0650 0.5212 0.063 Uiso 1 1 calc R
C61 C 0.4379(6) 0.1657(6) 0.5611(5) 0.053(3) Uani 1 1 d .
O35 O 0.4189(3) 0.2170(3) 0.6026(2) 0.0350(13) Uani 1 1 d .
O36 O 0.5016(4) 0.1521(5) 0.5566(4) 0.101(3) Uani 1 1 d .
C62 C 0.3259(5) 0.2071(5) 0.4697(4) 0.044(2) Uani 1 1 d .
H62A H 0.2771 0.2127 0.4557 0.053 Uiso 1 1 calc R
H62B H 0.3496 0.1813 0.4354 0.053 Uiso 1 1 calc R
C63 C 0.3785(4) 0.2906(4) 0.4971(4) 0.0294(18) Uani 1 1 d .
O37 O 0.3632(3) 0.3273(3) 0.5479(2) 0.0312(13) Uani 1 1 d .
O38 O 0.4280(3) 0.3152(3) 0.4634(2) 0.0370(14) Uani 1 1 d .
N6 N 0.5467(3) 0.3120(3) 0.7320(3) 0.0265(14) Uani 1 1 d .
C64 C 0.6017(4) 0.3221(4) 0.6857(3) 0.0283(18) Uani 1 1 d .
C65 C 0.5871(4) 0.3572(4) 0.6403(3) 0.0280(18) Uani 1 1 d .
C66 C 0.6432(5) 0.3660(5) 0.5991(4) 0.038(2) Uani 1 1 d .
H66 H 0.6339 0.3871 0.5682 0.046 Uiso 1 1 calc R
C67 C 0.7112(5) 0.3447(6) 0.6025(4) 0.054(3) Uani 1 1 d .
H67 H 0.7471 0.3514 0.5744 0.064 Uiso 1 1 calc R
C68 C 0.7262(5) 0.3130(6) 0.6484(5) 0.060(3) Uani 1 1 d .
H68 H 0.7728 0.2999 0.6519 0.073 Uiso 1 1 calc R
C69 C 0.6706(5) 0.3011(5) 0.6890(4) 0.046(2) Uani 1 1 d .
H69 H 0.6800 0.2786 0.7190 0.056 Uiso 1 1 calc R
C70 C 0.5175(4) 0.3861(4) 0.6339(3) 0.0276(18) Uani 1 1 d .
O39 O 0.4642(3) 0.3836(3) 0.6700(2) 0.0286(12) Uani 1 1 d .
O40 O 0.5130(3) 0.4177(3) 0.5911(2) 0.0297(12) Uani 1 1 d .
C71 C 0.5479(5) 0.2428(5) 0.7547(4) 0.035(2) Uani 1 1 d .
H71A H 0.5810 0.2605 0.7909 0.042 Uiso 1 1 calc R
H71B H 0.5699 0.2063 0.7258 0.042 Uiso 1 1 calc R
C72 C 0.4675(5) 0.1988(4) 0.7674(4) 0.0337(19) Uani 1 1 d .
O41 O 0.4622(3) 0.1571(3) 0.8025(3) 0.0469(16) Uani 1 1 d .
O42 O 0.4099(3) 0.2043(3) 0.7368(2) 0.0326(13) Uani 1 1 d .
C73 C 0.5685(4) 0.3871(4) 0.7813(3) 0.0310(19) Uani 1 1 d .
H73A H 0.5789 0.4317 0.7640 0.037 Uiso 1 1 calc R
H73B H 0.6158 0.3882 0.8021 0.037 Uiso 1 1 calc R
C74 C 0.5069(4) 0.3974(4) 0.8265(4) 0.0291(18) Uani 1 1 d .
O43 O 0.4375(3) 0.3738(3) 0.8041(2) 0.0294(12) Uani 1 1 d .
O44 O 0.5270(3) 0.4288(3) 0.8796(2) 0.0335(13) Uani 1 1 d .
O45 O 0.3783(3) 0.6001(3) 1.0099(2) 0.0330(13) Uani 1 1 d .
C75 C 0.4585(5) 0.6141(5) 0.9967(4) 0.038(2) Uani 1 1 d .
H75A H 0.4703 0.5646 0.9781 0.056 Uiso 1 1 calc R
H75B H 0.4903 0.6391 1.0329 0.056 Uiso 1 1 calc R
H75C H 0.4683 0.6480 0.9705 0.056 Uiso 1 1 calc R
O46 O 0.3217(3) 0.6370(3) 1.1112(2) 0.0379(14) Uani 1 1 d .
C76 C 0.2562(5) 0.6352(6) 1.1466(4) 0.051(2) Uani 1 1 d .
H76A H 0.2503 0.6880 1.1621 0.076 Uiso 1 1 calc R
H76B H 0.2636 0.6132 1.1789 0.076 Uiso 1 1 calc R
H76C H 0.2107 0.6031 1.1225 0.076 Uiso 1 1 calc R
O47 O 0.2773(4) 0.7665(3) 1.0863(3) 0.0510(16) Uani 1 1 d .
C77 C 0.2451(8) 0.8125(7) 1.0571(6) 0.084(4) Uani 1 1 d .
H77A H 0.2176 0.8438 1.0845 0.126 Uiso 1 1 calc R
H77B H 0.2104 0.7782 1.0246 0.126 Uiso 1 1 calc R
H77C H 0.2856 0.8468 1.0424 0.126 Uiso 1 1 calc R
O48 O 0.4525(4) 0.7872(3) 1.0902(3) 0.0545(18) Uani 1 1 d D
C78 C 0.5031(8) 0.8353(8) 1.0609(7) 0.112(5) Uiso 1 1 d D
H78A H 0.4769 0.8695 1.0483 0.167 Uiso 1 1 calc R
H78B H 0.5204 0.8026 1.0270 0.167 Uiso 1 1 calc R
H78C H 0.5466 0.8667 1.0875 0.167 Uiso 1 1 calc R
O49 O 0.3709(3) 0.4469(3) 1.0171(2) 0.0373(14) Uani 1 1 d .
C79 C 0.3628(7) 0.3741(6) 1.0338(5) 0.071(3) Uani 1 1 d .
H79A H 0.3742 0.3346 1.0011 0.107 Uiso 1 1 calc R
H79B H 0.3109 0.3563 1.0441 0.107 Uiso 1 1 calc R
H79C H 0.3979 0.3828 1.0673 0.107 Uiso 1 1 calc R
O50 O 0.3150(3) 0.4838(3) 1.1323(3) 0.0417(15) Uani 1 1 d .
N7 N 0.2443(5) 0.4438(4) 1.1196(4) 0.048(2) Uani 1 1 d .
O51 O 0.2101(4) 0.4463(4) 1.0752(3) 0.0608(19) Uani 1 1 d .
O52 O 0.2139(4) 0.4024(5) 1.1524(4) 0.083(2) Uani 1 1 d .
O53 O 0.5842(3) 0.3558(3) 0.4606(3) 0.0403(15) Uani 1 1 d D
C80 C 0.5688(11) 0.2670(8) 0.4519(9) 0.164(8) Uiso 1 1 d D
H80A H 0.6146 0.2499 0.4399 0.245 Uiso 1 1 calc R
H80B H 0.5278 0.2404 0.4218 0.245 Uiso 1 1 calc R
H80C H 0.5543 0.2544 0.4885 0.245 Uiso 1 1 calc R
O54 O 0.4291(3) 0.4776(3) 0.4975(2) 0.0307(13) Uani 1 1 d .
C81 C 0.3584(5) 0.4577(5) 0.4611(4) 0.042(2) Uani 1 1 d .
H82A H 0.3344 0.4023 0.4544 0.063 Uiso 1 1 calc R
H82B H 0.3695 0.4695 0.4238 0.063 Uiso 1 1 calc R
H82C H 0.3242 0.4881 0.4809 0.063 Uiso 1 1 calc R
O111 O 0.3085 0.8402 1.1998 0.106 Uiso 1 1 d .
C111 C 0.3738 0.9211 1.2003 0.108 Uiso 0.50 1 d P
C112 C 0.3491 0.9107 1.2254 0.080 Uiso 0.50 1 d P
O121 O -0.1358 0.2107 0.7223 0.196 Uiso 0.50 1 d P
C121 C -0.1122 0.1827 0.7490 0.063 Uiso 0.50 1 d P
O122 O -0.1709 0.2218 0.7421 0.098 Uiso 0.50 1 d P
C122 C -0.1922 0.1341 0.7404 0.105 Uiso 0.50 1 d P
O131 O 0.4163 -0.1032 0.3690 0.070 Uiso 0.50 1 d P
O132 O 0.4586 -0.0366 0.3829 0.113 Uiso 0.25 1 d P
O133 O 0.5347 0.0596 0.4176 0.093 Uiso 0.25 1 d P
C131 C 0.4628 0.0429 0.3832 0.086 Uiso 0.50 1 d P
C132 C 0.3538 -0.1098 0.3882 0.107 Uiso 0.50 1 d P
O141 O 0.3050 0.4455 1.2634 0.289 Uiso 1 1 d .
C141 C 0.2255 0.4564 1.2973 0.236 Uiso 1 1 d .
O151 O 0.2660 0.8399 0.5740 0.114 Uiso 0.50 1 d P
O152 O 0.2043 0.8397 0.5638 0.138 Uiso 0.50 1 d P
C151 C 0.2011 0.8252 0.5013 0.164 Uiso 0.50 1 d P
C152 C 0.2690 0.8356 0.5096 0.146 Uiso 0.50 1 d P
O161 O 0.1092 0.8646 0.5949 0.195 Uiso 0.50 1 d P
O162 O 0.0213 0.8757 0.6053 0.272 Uiso 0.50 1 d P
C161 C 0.0745 0.9075 0.5683 0.276 Uiso 1 1 d .
O171 O 0.0787 0.8919 1.0074 0.316 Uiso 1 1 d .
C171 C 0.1704 0.9459 1.0124 0.200 Uiso 0.50 1 d P
C172 C 0.1064 0.9681 1.0161 0.142 Uiso 0.50 1 d P
O181 O 0.0144 0.8836 0.7715 0.302 Uiso 0.50 1 d P
O182 O -0.0702 0.8164 0.8284 0.215 Uiso 0.50 1 d P
C181 C 0.0194 0.8825 0.8398 0.254 Uiso 1 1 d .
O191 O 0.1470 0.2173 0.3996 0.366 Uiso 1 1 d .
C191 C 0.2080 0.2665 0.3764 0.246 Uiso 1 1 d .
O201 O 0.3699 0.1156 0.3278 0.347 Uiso 1 1 d .
C201 C 0.3774 0.1766 0.2977 0.216 Uiso 1 1 d .
O211 O 0.3690 0.9905 1.0073 0.218 Uiso 1 1 d .
C211 C 0.4239 0.9808 0.9904 0.111 Uiso 0.50 1 d P
C212 C 0.4294 1.0380 1.0517 0.175 Uiso 0.50 1 d P
O221 O -0.0062 0.1281 0.8689 0.405 Uiso 1 1 d .
C221 C 0.0596 0.1347 0.8822 0.259 Uiso 1 1 d .
O231 O 0.1136 0.1845 1.0149 0.334 Uiso 0.50 1 d P
O232 O 0.1683 0.1780 1.0785 0.212 Uiso 0.50 1 d P
C231 C 0.1564 0.2179 1.0447 0.216 Uiso 1 1 d .
O241 O -0.0670 0.9412 0.7119 0.486 Uiso 1 1 d .
O251 O 0.7527 0.7270 0.7474 0.444 Uiso 0.50 1 d P
O252 O 0.6436 0.7627 0.9037 0.424 Uiso 0.50 1 d P
C251 C 0.5649 0.7834 0.8328 0.235 Uiso 0.50 1 d P
C252 C 0.5814 0.7608 0.8782 0.222 Uiso 0.50 1 d P

loop_
_atom_site_aniso_label
_atom_site_aniso_U_11
_atom_site_aniso_U_22
_atom_site_aniso_U_33
_atom_site_aniso_U_23
_atom_site_aniso_U_13
_atom_site_aniso_U_12
Cu1 0.0235(5) 0.0365(5) 0.0312(6) 0.0124(4) 0.0019(5) 0.0075(4)
Cu2 0.0268(5) 0.0327(5) 0.0302(6) 0.0117(4) -0.0017(5) 0.0073(4)
Cu3 0.0263(5) 0.0298(5) 0.0301(5) 0.0091(4) -0.0005(5) 0.0041(4)
Cu4 0.0296(5) 0.0280(5) 0.0324(6) 0.0117(4) 0.0024(5) 0.0018(4)
Cu5 0.0272(5) 0.0351(5) 0.0272(5) 0.0093(4) -0.0008(5) 0.0001(4)
Cu6 0.0235(5) 0.0296(5) 0.0272(5) 0.0122(4) -0.0001(4) 0.0036(4)
Cu7 0.0309(6) 0.0369(5) 0.0360(6) 0.0107(5) -0.0018(5) 0.0062(4)
Cu8 0.0315(6) 0.0350(5) 0.0386(6) 0.0097(5) -0.0022(5) 0.0031(4)
Cu9 0.0283(5) 0.0311(5) 0.0333(6) 0.0091(4) -0.0006(5) 0.0074(4)
Cu10 0.0245(5) 0.0295(5) 0.0290(5) 0.0102(4) 0.0001(4) 0.0045(4)
Cu11 0.0265(5) 0.0342(5) 0.0286(5) 0.0117(4) 0.0029(5) 0.0091(4)
Cu12 0.0271(5) 0.0305(5) 0.0270(5) 0.0102(4) 0.0027(4) 0.0068(4)
Cu13 0.0404(6) 0.0410(6) 0.0298(6) 0.0119(5) 0.0015(5) 0.0128(5)
Cu14 0.0278(5) 0.0407(6) 0.0286(5) 0.0122(4) -0.0001(5) 0.0069(4)
Cu15 0.0272(5) 0.0321(5) 0.0331(6) 0.0111(4) 0.0045(5) 0.0041(4)
O1 0.021(3) 0.031(3) 0.030(3) 0.009(2) 0.001(2) 0.007(2)
C1 0.026(4) 0.030(4) 0.031(4) 0.008(3) -0.002(4) 0.009(3)
O2 0.026(3) 0.025(3) 0.030(3) 0.008(2) -0.002(3) 0.000(2)
C2 0.032(4) 0.031(4) 0.030(5) 0.012(3) 0.000(4) 0.008(3)
O3 0.060(4) 0.057(4) 0.034(3) 0.013(3) -0.007(3) 0.023(3)
O4 0.053(4) 0.040(3) 0.036(4) 0.016(3) -0.001(3) 0.012(3)
C4 0.060(7) 0.061(6) 0.045(6) 0.012(5) -0.005(6) 0.017(5)
O5 0.032(3) 0.038(3) 0.055(4) 0.004(3) -0.015(3) 0.008(3)
C5 0.035(5) 0.048(5) 0.050(6) 0.012(4) -0.005(5) 0.003(4)
O6 0.029(3) 0.037(3) 0.037(3) 0.011(3) 0.000(3) 0.007(2)
C6 0.025(4) 0.045(5) 0.039(5) 0.014(4) -0.004(4) 0.007(4)
O7 0.037(3) 0.036(3) 0.041(3) 0.018(3) 0.015(3) 0.011(2)
C7 0.046(5) 0.042(5) 0.053(6) 0.024(4) 0.022(5) 0.014(4)
O8 0.027(3) 0.034(3) 0.034(3) 0.013(2) 0.003(3) 0.006(2)
C8 0.027(4) 0.038(5) 0.043(5) 0.013(4) 0.007(4) -0.001(4)
N1 0.024(3) 0.034(4) 0.036(4) 0.008(3) 0.003(3) 0.003(3)
C9 0.028(5) 0.032(4) 0.038(5) 0.012(4) 0.008(4) 0.005(3)
C10 0.026(4) 0.043(5) 0.034(5) 0.015(4) 0.008(4) 0.009(4)
C11 0.031(5) 0.071(6) 0.033(5) 0.014(4) 0.003(4) 0.022(4)
C12 0.037(5) 0.083(7) 0.037(5) 0.019(5) 0.005(5) 0.018(5)
C13 0.032(5) 0.070(6) 0.047(6) 0.008(5) 0.010(5) 0.017(5)
C14 0.025(5) 0.057(6) 0.051(6) 0.016(5) 0.004(5) 0.012(4)
C15 0.027(5) 0.033(4) 0.029(5) 0.017(4) -0.001(4) 0.004(3)
O9 0.030(3) 0.039(3) 0.035(3) 0.009(3) 0.003(3) 0.011(2)
O10 0.031(3) 0.047(3) 0.032(3) 0.011(3) 0.001(3) 0.013(3)
C16 0.048(6) 0.067(6) 0.050(6) 0.023(5) 0.012(5) 0.032(5)
C17 0.039(5) 0.053(6) 0.044(6) 0.016(5) 0.003(5) 0.020(4)
O11 0.028(3) 0.051(3) 0.038(3) 0.017(3) 0.003(3) 0.013(3)
O12 0.070(5) 0.113(6) 0.069(5) 0.053(5) 0.019(4) 0.060(5)
C18 0.039(5) 0.048(5) 0.050(6) 0.004(4) 0.017(5) -0.001(4)
C19 0.029(5) 0.037(5) 0.044(5) 0.013(4) 0.000(4) 0.002(4)
O13 0.026(3) 0.044(3) 0.041(4) 0.013(3) 0.004(3) 0.006(2)
O14 0.043(4) 0.067(4) 0.063(5) -0.008(4) 0.012(4) -0.011(3)
N2 0.033(4) 0.044(4) 0.032(4) 0.019(3) 0.001(3) 0.013(3)
C20 0.036(5) 0.043(5) 0.030(5) 0.011(4) -0.002(4) 0.013(4)
C21 0.038(5) 0.042(5) 0.038(5) 0.012(4) -0.011(5) 0.008(4)
C22 0.050(6) 0.056(6) 0.090(9) 0.029(6) -0.031(7) -0.004(5)
C23 0.065(8) 0.079(8) 0.145(13) 0.060(9) -0.063(9) -0.010(6)
C24 0.080(9) 0.072(8) 0.124(11) 0.050(8) -0.063(9) -0.001(7)
C25 0.051(6) 0.058(6) 0.069(7) 0.031(5) -0.029(6) 0.003(5)
C26 0.032(5) 0.032(4) 0.025(4) 0.000(3) -0.005(4) 0.004(4)
O15 0.028(3) 0.044(3) 0.038(3) 0.014(3) 0.001(3) 0.012(3)
O16 0.035(3) 0.037(3) 0.049(4) 0.012(3) -0.009(3) 0.002(3)
C27 0.067(7) 0.038(5) 0.061(7) 0.010(5) -0.016(6) 0.019(5)
C28 0.060(7) 0.036(5) 0.055(6) 0.013(5) -0.013(6) 0.011(5)
O17 0.036(3) 0.035(3) 0.036(3) 0.014(3) -0.003(3) 0.008(3)
O18 0.124(7) 0.040(4) 0.100(6) -0.001(4) -0.055(6) 0.028(4)
C29 0.045(6) 0.136(10) 0.068(8) 0.068(7) 0.026(6) 0.045(6)
C30 0.027(5) 0.046(5) 0.035(5) 0.014(4) 0.001(4) 0.003(4)
O19 0.028(3) 0.040(3) 0.035(3) 0.014(3) 0.000(3) 0.010(2)
O20 0.034(3) 0.066(4) 0.044(4) 0.026(3) 0.012(3) 0.014(3)
N3 0.033(4) 0.025(3) 0.026(4) 0.007(3) -0.002(3) 0.007(3)
C31 0.030(4) 0.033(4) 0.031(5) 0.013(4) -0.003(4) 0.007(3)
C32 0.035(5) 0.023(4) 0.038(5) 0.012(3) -0.004(4) 0.002(3)
C33 0.064(6) 0.037(5) 0.039(5) 0.006(4) 0.013(5) 0.001(4)
C34 0.081(8) 0.037(5) 0.053(6) 0.022(5) 0.020(6) 0.000(5)
C35 0.081(8) 0.027(5) 0.063(7) 0.010(5) -0.003(6) 0.004(5)
C36 0.048(5) 0.031(4) 0.036(5) 0.012(4) -0.004(5) 0.002(4)
C37 0.024(4) 0.033(4) 0.046(6) 0.014(4) -0.008(4) -0.005(3)
O21 0.030(3) 0.027(3) 0.033(3) 0.009(2) 0.001(3) 0.005(2)
O22 0.043(3) 0.030(3) 0.033(3) 0.007(2) 0.013(3) 0.008(2)
C38 0.043(5) 0.029(4) 0.043(5) 0.011(4) 0.001(4) 0.012(4)
C39 0.038(5) 0.040(5) 0.029(5) 0.010(4) -0.004(4) 0.012(4)
O23 0.035(3) 0.033(3) 0.033(3) 0.007(3) 0.000(3) 0.011(2)
O24 0.043(4) 0.058(4) 0.065(5) 0.008(3) 0.020(4) 0.015(3)
C40 0.037(5) 0.032(4) 0.038(5) 0.012(4) 0.000(4) 0.001(4)
C41 0.030(5) 0.042(5) 0.030(5) 0.016(4) -0.002(4) 0.014(4)
O25 0.036(3) 0.029(3) 0.035(3) 0.009(3) -0.003(3) 0.003(2)
O26 0.058(4) 0.041(3) 0.034(4) 0.015(3) 0.001(3) 0.015(3)
N4 0.031(4) 0.033(4) 0.041(4) 0.017(3) 0.004(4) 0.003(3)
C42 0.037(5) 0.032(4) 0.044(5) 0.022(4) 0.016(4) 0.012(4)
C43 0.042(5) 0.032(4) 0.036(5) 0.014(4) 0.011(4) 0.015(4)
C44 0.080(7) 0.036(5) 0.036(5) 0.013(4) 0.009(5) 0.015(5)
C45 0.124(10) 0.042(6) 0.049(6) 0.024(5) 0.021(7) 0.026(6)
C46 0.084(8) 0.041(5) 0.058(7) 0.030(5) 0.026(6) 0.027(5)
C47 0.056(6) 0.035(5) 0.051(6) 0.021(4) 0.020(5) 0.014(4)
C48 0.030(5) 0.034(4) 0.038(5) 0.016(4) 0.015(4) 0.017(4)
O27 0.034(3) 0.026(3) 0.036(3) 0.015(2) 0.002(3) 0.005(2)
O28 0.046(4) 0.034(3) 0.031(3) 0.009(3) -0.001(3) 0.010(3)
C49 0.070(7) 0.033(5) 0.039(5) 0.015(4) 0.002(5) 0.018(4)
C50 0.074(7) 0.036(5) 0.037(5) 0.007(4) 0.012(5) 0.006(5)
O29 0.044(3) 0.027(3) 0.033(3) 0.011(2) -0.002(3) -0.003(2)
O30 0.177(9) 0.047(4) 0.051(5) 0.015(4) 0.036(5) 0.043(5)
C51 0.040(6) 0.051(6) 0.083(8) 0.036(5) -0.013(6) -0.004(4)
C52 0.025(5) 0.047(5) 0.044(5) 0.015(4) 0.002(4) -0.001(4)
O31 0.024(3) 0.035(3) 0.045(4) 0.013(3) 0.004(3) 0.001(2)
O32 0.032(4) 0.071(5) 0.091(6) 0.038(4) -0.004(4) -0.007(3)
N5 0.030(4) 0.031(3) 0.031(4) 0.007(3) 0.004(3) -0.002(3)
C53 0.038(5) 0.033(4) 0.032(5) 0.002(4) -0.001(4) -0.005(4)
C54 0.035(5) 0.037(5) 0.039(5) 0.012(4) 0.005(4) -0.004(4)
C55 0.039(5) 0.056(6) 0.052(6) -0.003(5) 0.000(5) -0.014(5)
C56 0.047(6) 0.081(8) 0.063(7) -0.009(6) 0.006(6) -0.021(6)
C57 0.066(7) 0.064(7) 0.055(7) -0.023(5) 0.011(6) -0.021(6)
C58 0.045(6) 0.054(6) 0.046(6) -0.006(5) 0.009(5) -0.011(5)
C59 0.035(5) 0.038(5) 0.030(5) 0.012(4) -0.007(4) 0.006(4)
O33 0.031(3) 0.031(3) 0.033(3) 0.005(2) -0.008(3) -0.002(2)
O34 0.027(3) 0.049(3) 0.044(4) 0.002(3) 0.002(3) 0.002(3)
C60 0.046(6) 0.046(5) 0.059(7) -0.002(5) 0.006(5) 0.013(5)
C61 0.039(6) 0.050(6) 0.074(8) 0.019(5) 0.008(6) 0.016(5)
O35 0.032(3) 0.037(3) 0.032(3) 0.003(3) 0.003(3) 0.005(2)
O36 0.055(5) 0.109(6) 0.113(7) -0.041(5) -0.025(5) 0.048(5)
C62 0.051(6) 0.035(5) 0.039(5) 0.009(4) 0.007(5) -0.003(4)
C63 0.025(4) 0.030(4) 0.037(5) 0.018(4) -0.006(4) 0.006(3)
O37 0.032(3) 0.031(3) 0.026(3) 0.005(2) 0.005(3) 0.002(2)
O38 0.033(3) 0.040(3) 0.040(3) 0.017(3) 0.009(3) 0.003(2)
N6 0.024(3) 0.032(3) 0.026(4) 0.011(3) 0.000(3) 0.009(3)
C64 0.022(4) 0.039(4) 0.025(4) 0.010(3) 0.000(4) 0.008(3)
C65 0.022(4) 0.033(4) 0.032(5) 0.016(4) 0.002(4) 0.005(3)
C66 0.034(5) 0.056(5) 0.033(5) 0.023(4) 0.004(4) 0.014(4)
C67 0.046(6) 0.080(7) 0.054(6) 0.038(6) 0.024(5) 0.031(5)
C68 0.036(6) 0.101(8) 0.066(7) 0.045(6) 0.018(6) 0.033(5)
C69 0.041(5) 0.067(6) 0.045(6) 0.028(5) 0.006(5) 0.027(5)
C70 0.027(4) 0.024(4) 0.030(5) 0.007(3) -0.003(4) 0.003(3)
O39 0.024(3) 0.037(3) 0.028(3) 0.013(2) 0.006(3) 0.008(2)
O40 0.027(3) 0.037(3) 0.031(3) 0.019(2) 0.003(3) 0.010(2)
C71 0.031(5) 0.044(5) 0.038(5) 0.022(4) 0.000(4) 0.010(4)
C72 0.036(5) 0.029(4) 0.036(5) 0.008(4) -0.006(4) 0.009(4)
O41 0.047(4) 0.044(3) 0.058(4) 0.034(3) -0.009(3) 0.004(3)
O42 0.029(3) 0.032(3) 0.036(3) 0.013(2) 0.002(3) 0.002(2)
C73 0.025(4) 0.039(4) 0.026(4) 0.006(4) -0.001(4) 0.005(3)
C74 0.027(5) 0.030(4) 0.030(5) 0.013(4) -0.004(4) 0.002(3)
O43 0.021(3) 0.036(3) 0.027(3) 0.004(2) -0.004(3) 0.004(2)
O44 0.028(3) 0.043(3) 0.027(3) 0.009(3) 0.000(3) 0.004(2)
O45 0.028(3) 0.047(3) 0.029(3) 0.016(3) 0.004(3) 0.011(2)
C75 0.035(5) 0.044(5) 0.037(5) 0.015(4) 0.004(4) 0.009(4)
O46 0.036(3) 0.052(3) 0.034(3) 0.020(3) 0.006(3) 0.018(3)
C76 0.052(6) 0.065(6) 0.048(6) 0.029(5) 0.008(5) 0.023(5)
O47 0.067(4) 0.054(4) 0.042(4) 0.018(3) 0.001(4) 0.028(3)
C77 0.104(10) 0.080(8) 0.089(10) 0.033(7) 0.012(8) 0.050(7)
O48 0.053(4) 0.054(4) 0.046(4) 0.019(3) -0.002(3) -0.012(3)
O49 0.036(3) 0.037(3) 0.041(3) 0.016(3) 0.003(3) 0.008(2)
C79 0.064(7) 0.085(8) 0.067(8) 0.021(6) 0.001(6) 0.021(6)
O50 0.034(3) 0.048(3) 0.041(4) 0.017(3) 0.005(3) 0.002(3)
N7 0.036(5) 0.053(5) 0.050(5) 0.012(4) 0.007(4) 0.004(4)
O51 0.040(4) 0.087(5) 0.047(4) 0.011(4) -0.006(4) 0.007(4)
O52 0.059(5) 0.097(6) 0.100(6) 0.061(5) 0.026(5) -0.003(4)
O53 0.046(4) 0.030(3) 0.049(4) 0.015(3) 0.011(3) 0.013(3)
O54 0.026(3) 0.032(3) 0.034(3) 0.011(2) 0.003(3) 0.004(2)
C81 0.037(5) 0.043(5) 0.046(6) 0.015(4) 0.001(5) 0.009(4)

loop_
_atom_type_symbol
_atom_type_description
_atom_type_scat_dispersion_real
_atom_type_scat_dispersion_imag
_atom_type_scat_source
C C 0.0033 0.0016 'International Tables Vol C Tables 4.2.6.8 and 6.1.1.4'
H H 0.0000 0.0000 'International Tables Vol C Tables 4.2.6.8 and 6.1.1.4'
N N 0.0061 0.0033 'International Tables Vol C Tables 4.2.6.8 and 6.1.1.4'
O O 0.0106 0.0060 'International Tables Vol C Tables 4.2.6.8 and 6.1.1.4'
Cu Cu 0.3201 1.2651 'International Tables Vol C Tables 4.2.6.8 and 6.1.1.4'

loop_
_geom_angle_atom_site_label_1
_geom_angle_atom_site_label_2
_geom_angle_atom_site_label_3
_geom_angle
_geom_angle_site_symmetry_1
_geom_angle_site_symmetry_3
O9 Cu1 O11 175.5(2) . .
O9 Cu1 O1 93.6(2) . .
O11 Cu1 O1 87.0(2) . .
O9 Cu1 N1 92.2(2) . .
O11 Cu1 N1 86.7(2) . .
O1 Cu1 N1 170.8(2) . .
O9 Cu1 O13 97.2(2) . .
O11 Cu1 O13 87.0(2) . .
O1 Cu1 O13 103.20(19) . .
N1 Cu1 O13 83.2(2) . .
O9 Cu1 O23 83.7(2) . .
O11 Cu1 O23 92.1(2) . .
O1 Cu1 O23 76.50(18) . .
N1 Cu1 O23 97.0(2) . .
O13 Cu1 O23 179.1(2) . .
O15 Cu2 O17 175.2(2) . .
O15 Cu2 O1 93.0(2) . .
O17 Cu2 O1 87.8(2) . .
O15 Cu2 N2 92.9(3) . .
O17 Cu2 N2 85.8(2) . .
O1 Cu2 N2 172.0(2) . .
O15 Cu2 O19 94.8(2) . .
O17 Cu2 O19 89.7(2) . .
O1 Cu2 O19 102.01(19) . .
N2 Cu2 O19 82.8(2) . .
O15 Cu2 O11 86.3(2) . .
O17 Cu2 O11 89.3(2) . .
O1 Cu2 O11 75.25(19) . .
N2 Cu2 O11 99.8(2) . .
O19 Cu2 O11 177.1(2) . .
O21 Cu3 O23 177.6(2) . .
O21 Cu3 O1 92.7(2) . .
O23 Cu3 O1 88.7(2) . .
O21 Cu3 N3 92.6(2) . .
O23 Cu3 N3 86.2(2) . .
O1 Cu3 N3 172.2(2) . .
O21 Cu3 O17 88.3(2) . .
O23 Cu3 O17 93.9(2) . .
O1 Cu3 O17 78.05(19) . .
N3 Cu3 O17 96.4(2) . .
O27 Cu4 O29 173.5(2) . .
O27 Cu4 O2 92.9(2) . .
O29 Cu4 O2 87.6(2) . .
O27 Cu4 N4 94.4(2) . .
O29 Cu4 N4 84.3(2) . .
O2 Cu4 N4 169.6(2) . .
O27 Cu4 O31 95.3(2) . .
O29 Cu4 O31 90.9(2) . .
O2 Cu4 O31 103.4(2) . .
N4 Cu4 O31 83.2(2) . .
O33 Cu5 O35 179.3(2) . .
O33 Cu5 O2 92.3(2) . .
O35 Cu5 O2 88.3(2) . .
O33 Cu5 N5 93.1(2) . .
O35 Cu5 N5 86.3(2) . .
O2 Cu5 N5 172.8(3) . .
O33 Cu5 O29 89.0(2) . .
O35 Cu5 O29 90.8(2) . .
O2 Cu5 O29 76.48(18) . .
N5 Cu5 O29 98.8(2) . .
O42 Cu6 O39 176.1(2) . .
O42 Cu6 O2 88.8(2) . .
O39 Cu6 O2 93.7(2) . .
O42 Cu6 N6 88.1(2) . .
O39 Cu6 N6 89.5(2) . .
O2 Cu6 N6 176.5(2) . .
O42 Cu6 O43 86.8(2) . .
O39 Cu6 O43 95.77(19) . .
O2 Cu6 O43 98.88(19) . .
N6 Cu6 O43 79.2(2) . .
O42 Cu6 O35 94.1(2) . .
O39 Cu6 O35 83.55(19) . .
O2 Cu6 O35 75.83(19) . .
N6 Cu6 O35 106.2(2) . .
O43 Cu6 O35 174.58(19) . .
O4 Cu7 O3 76.6(2) . .
O4 Cu7 O16 170.7(2) . .
O3 Cu7 O16 94.6(2) . .
O4 Cu7 O13 96.3(2) . .
O3 Cu7 O13 172.8(3) . .
O16 Cu7 O13 92.6(2) . .
O4 Cu7 Cu8 38.27(17) . .
O3 Cu7 Cu8 38.39(18) . .
O16 Cu7 Cu8 132.68(17) . .
O13 Cu7 Cu8 134.45(17) . .
O3 Cu8 O4 77.5(3) . .
O3 Cu8 O31 173.1(2) . .
O4 Cu8 O31 95.8(2) . .
O3 Cu8 O34 95.2(3) . .
O4 Cu8 O34 172.7(3) . .
O31 Cu8 O34 91.5(2) . .
O3 Cu8 Cu7 39.18(18) . .
O4 Cu8 Cu7 38.39(18) . .
O31 Cu8 Cu7 134.01(16) . .
O34 Cu8 Cu7 134.26(19) . .
O6 Cu9 O5 79.2(2) . .
O6 Cu9 O22 175.4(2) . .
O5 Cu9 O22 96.2(2) . .
O6 Cu9 O19 94.7(2) . .
O5 Cu9 O19 171.5(2) . .
O22 Cu9 O19 89.9(2) . .
O6 Cu9 Cu10 39.31(16) . .
O5 Cu9 Cu10 40.04(16) . .
O22 Cu9 Cu10 136.19(17) . .
O19 Cu9 Cu10 133.33(16) . .
O6 Cu10 O5 79.1(2) . .
O6 Cu10 O40 171.1(2) . .
O5 Cu10 O40 95.5(2) . .
O6 Cu10 O37 95.4(2) . .
O5 Cu10 O37 174.5(2) . .
O40 Cu10 O37 90.1(2) . .
O6 Cu10 O54 94.3(2) . .
O5 Cu10 O54 87.7(2) . .
O40 Cu10 O54 92.53(19) . .
O37 Cu10 O54 92.14(19) . .
O6 Cu10 Cu9 39.12(15) . .
O5 Cu10 Cu9 40.05(17) . .
O40 Cu10 Cu9 135.43(15) . .
O37 Cu10 Cu9 134.41(16) . .
O54 Cu10 Cu9 89.20(12) . .
O7 Cu11 O8 77.2(2) . .
O7 Cu11 O10 169.1(2) . .
O8 Cu11 O10 97.1(2) . .
O7 Cu11 O25 93.0(2) . .
O8 Cu11 O25 168.7(2) . .
O10 Cu11 O25 91.7(2) . .
O7 Cu11 O45 106.1(2) . .
O8 Cu11 O45 92.1(2) . .
O10 Cu11 O45 83.1(2) . .
O25 Cu11 O45 96.1(2) . .
O7 Cu11 Cu12 37.23(15) . .
O8 Cu11 Cu12 39.93(14) . .
O10 Cu11 Cu12 136.41(16) . .
O25 Cu11 Cu12 130.03(16) . .
O45 Cu11 Cu12 101.51(13) . .
O7 Cu12 O28 169.4(2) . .
O7 Cu12 O43 96.3(2) . .
O28 Cu12 O43 93.6(2) . .
O7 Cu12 O8 78.1(2) . .
O28 Cu12 O8 92.2(2) . .
O43 Cu12 O8 174.2(2) . .
O7 Cu12 Cu11 38.28(15) . .
O28 Cu12 Cu11 131.82(16) . .
O43 Cu12 Cu11 134.53(15) . .
O8 Cu12 Cu11 39.84(14) . .
O45 Cu13 O46 82.5(2) . .
O45 Cu13 O26 95.0(2) . .
O46 Cu13 O26 177.0(2) . .
O45 Cu13 O47 167.9(2) . .
O46 Cu13 O47 91.8(2) . .
O26 Cu13 O47 90.4(2) . .
O45 Cu13 O48 102.1(2) . .
O46 Cu13 O48 98.3(2) . .
O26 Cu13 O48 83.8(2) . .
O47 Cu13 O48 89.3(3) . .
O45 Cu13 Cu14 42.26(15) . .
O46 Cu13 Cu14 40.37(16) . .
O26 Cu13 Cu14 136.96(17) . .
O47 Cu13 Cu14 130.51(17) . .
O48 Cu13 Cu14 106.23(17) . .
O46 Cu14 O49 167.2(2) . .
O46 Cu14 O45 82.4(2) . .
O49 Cu14 O45 89.4(2) . .
O46 Cu14 O50 95.6(2) . .
O49 Cu14 O50 91.5(2) . .
O45 Cu14 O50 173.4(2) . .
O46 Cu14 O44 99.6(2) . 2_667
O49 Cu14 O44 91.5(2) . 2_667
O45 Cu14 O44 100.6(2) . 2_667
O50 Cu14 O44 85.9(2) . 2_667
O46 Cu14 Cu13 41.19(16) . .
O49 Cu14 Cu13 129.28(16) . .
O45 Cu14 Cu13 41.30(15) . .
O50 Cu14 Cu13 135.94(17) . .
O44 Cu14 Cu13 106.14(13) 2_667 .
O54 Cu15 O54 79.0(2) 2_666 .
O54 Cu15 O38 171.5(2) 2_666 .
O54 Cu15 O38 93.3(2) . .
O54 Cu15 O53 99.5(2) 2_666 .
O54 Cu15 O53 178.5(2) . .
O38 Cu15 O53 88.2(2) . .
O54 Cu15 Cu15 39.54(15) 2_666 2_666
O54 Cu15 Cu15 39.49(14) . 2_666
O38 Cu15 Cu15 132.72(17) . 2_666
O53 Cu15 Cu15 139.02(16) . 2_666
C1 O1 Cu3 117.1(4) . .
C1 O1 Cu1 115.1(4) . .
Cu3 O1 Cu1 102.7(2) . .
C1 O1 Cu2 115.8(4) . .
Cu3 O1 Cu2 100.7(2) . .
Cu1 O1 Cu2 103.3(2) . .
C2 O2 Cu5 116.8(4) . .
C2 O2 Cu6 114.4(4) . .
Cu5 O2 Cu6 103.5(2) . .
C2 O2 Cu4 113.8(4) . .
Cu5 O2 Cu4 102.5(2) . .
Cu6 O2 Cu4 104.3(2) . .
C3B O3 C3A 28.0(10) . .
C3B O3 Cu8 128.7(9) . .
C3A O3 Cu8 125.0(9) . .
C3B O3 Cu7 128.1(9) . .
C3A O3 Cu7 126.6(9) . .
Cu8 O3 Cu7 102.4(3) . .
C3B C3A O3 73(3) . .
C3A C3B O3 79(3) . .
C4 O4 Cu8 128.8(5) . .
C4 O4 Cu7 127.8(5) . .
Cu8 O4 Cu7 103.3(3) . .
C5 O5 Cu10 127.9(5) . .
C5 O5 Cu9 123.0(5) . .
Cu10 O5 Cu9 99.9(2) . .
C6 O6 Cu9 128.8(5) . .
C6 O6 Cu10 128.4(5) . .
Cu9 O6 Cu10 101.6(2) . .
C7 O7 Cu12 127.1(5) . .
C7 O7 Cu11 128.1(5) . .
Cu12 O7 Cu11 104.5(2) . .
C8 O8 Cu11 122.7(5) . .
C8 O8 Cu12 123.7(4) . .
Cu11 O8 Cu12 100.2(2) . .
C9 N1 C18 109.4(6) . .
C9 N1 C16 109.4(6) . .
C18 N1 C16 110.7(7) . .
C9 N1 Cu1 117.3(5) . .
C18 N1 Cu1 107.7(5) . .
C16 N1 Cu1 102.1(5) . .
C14 C9 C10 119.5(8) . .
C14 C9 N1 117.7(7) . .
C10 C9 N1 122.8(7) . .
C11 C10 C9 117.9(7) . .
C11 C10 C15 115.7(8) . .
C9 C10 C15 126.3(7) . .
C10 C11 C12 122.5(9) . .
C13 C12 C11 118.8(9) . .
C12 C13 C14 119.9(8) . .
C13 C14 C9 121.2(9) . .
O10 C15 O9 121.7(7) . .
O10 C15 C10 116.4(7) . .
O9 C15 C10 121.9(8) . .
C15 O9 Cu1 122.9(5) . .
C15 O10 Cu11 113.5(5) . .
N1 C16 C17 114.2(7) . .
O12 C17 O11 124.1(8) . .
O12 C17 C16 120.2(8) . .
O11 C17 C16 115.7(8) . .
C17 O11 Cu1 114.4(6) . .
C17 O11 Cu2 148.5(5) . .
Cu1 O11 Cu2 93.6(2) . .
N1 C18 C19 118.7(6) . .
O14 C19 O13 124.7(8) . .
O14 C19 C18 117.1(7) . .
O13 C19 C18 118.1(7) . .
C19 O13 Cu7 113.9(5) . .
C19 O13 Cu1 110.0(5) . .
Cu7 O13 Cu1 134.5(3) . .
C20 N2 C27 108.8(6) . .
C20 N2 C29 109.6(7) . .
C27 N2 C29 111.1(7) . .
C20 N2 Cu2 118.2(5) . .
C27 N2 Cu2 100.8(5) . .
C29 N2 Cu2 108.0(5) . .
C25 C20 C21 119.1(8) . .
C25 C20 N2 118.5(7) . .
C21 C20 N2 122.4(7) . .
C22 C21 C20 118.2(8) . .
C22 C21 C26 116.0(8) . .
C20 C21 C26 125.8(7) . .
C21 C22 C23 122.0(9) . .
C24 C23 C22 118.9(10) . .
C23 C24 C25 120.8(10) . .
C24 C25 C20 121.0(9) . .
O16 C26 O15 122.1(8) . .
O16 C26 C21 115.9(7) . .
O15 C26 C21 121.9(7) . .
C26 O15 Cu2 121.1(5) . .
C26 O16 Cu7 111.3(5) . .
N2 C27 C28 113.4(7) . .
O18 C28 O17 125.7(9) . .
O18 C28 C27 118.8(8) . .
O17 C28 C27 115.4(8) . .
C28 O17 Cu2 113.9(6) . .
C28 O17 Cu3 148.1(6) . .
Cu2 O17 Cu3 92.2(2) . .
C30 C29 N2 120.2(8) . .
O20 C30 O19 124.1(8) . .
O20 C30 C29 117.2(8) . .
O19 C30 C29 118.6(7) . .
C30 O19 Cu9 116.5(5) . .
C30 O19 Cu2 109.3(5) . .
Cu9 O19 Cu2 134.0(3) . .
C40 N3 C31 108.5(6) . .
C40 N3 C38 111.0(6) . .
C31 N3 C38 110.5(6) . .
C40 N3 Cu3 108.5(4) . .
C31 N3 Cu3 115.7(5) . .
C38 N3 Cu3 102.6(5) . .
C36 C31 C32 121.3(7) . .
C36 C31 N3 117.7(7) . .
C32 C31 N3 121.0(6) . .
C31 C32 C33 116.2(7) . .
C31 C32 C37 127.7(7) . .
C33 C32 C37 116.1(7) . .
C34 C33 C32 122.2(8) . .
C33 C34 C35 119.3(8) . .
C34 C35 C36 121.0(8) . .
C31 C36 C35 119.9(8) . .
O22 C37 O21 121.0(7) . .
O22 C37 C32 117.9(7) . .
O21 C37 C32 121.1(7) . .
C37 O21 Cu3 122.1(5) . .
C37 O22 Cu9 112.1(5) . .
N3 C38 C39 114.0(6) . .
O24 C39 O23 125.6(8) . .
O24 C39 C38 117.6(7) . .
O23 C39 C38 116.8(7) . .
C39 O23 Cu3 113.8(5) . .
C39 O23 Cu1 147.3(5) . .
Cu3 O23 Cu1 91.9(2) . .
N3 C40 C41 115.4(6) . .
O26 C41 O25 127.3(7) . .
O26 C41 C40 116.1(7) . .
O25 C41 C40 116.6(7) . .
C41 O25 Cu11 128.2(5) . .
C41 O26 Cu13 139.0(5) . .
C42 N4 C49 110.1(6) . .
C42 N4 C51 111.0(6) . .
C49 N4 C51 108.7(7) . .
C42 N4 Cu4 118.6(5) . .
C49 N4 Cu4 99.9(4) . .
C51 N4 Cu4 107.8(5) . .
C43 C42 C47 119.0(8) . .
C43 C42 N4 123.4(6) . .
C47 C42 N4 117.5(7) . .
C42 C43 C44 118.4(7) . .
C42 C43 C48 125.7(8) . .
C44 C43 C48 115.9(7) . .
C45 C44 C43 122.1(9) . .
C46 C45 C44 118.8(10) . .
C45 C46 C47 121.5(8) . .
C46 C47 C42 120.0(9) . .
O27 C48 O28 121.1(7) . .
O27 C48 C43 122.2(8) . .
O28 C48 C43 116.5(8) . .
C48 O27 Cu4 121.3(5) . .
C48 O28 Cu12 110.6(5) . .
N4 C49 C50 110.9(7) . .
O30 C50 O29 125.5(8) . .
O30 C50 C49 118.5(8) . .
O29 C50 C49 116.0(7) . .
C50 O29 Cu4 113.1(5) . .
C50 O29 Cu5 147.3(6) . .
Cu4 O29 Cu5 91.18(19) . .
N4 C51 C52 117.2(7) . .
O32 C52 O31 124.4(9) . .
O32 C52 C51 116.4(7) . .
O31 C52 C51 119.1(7) . .
C52 O31 Cu8 111.4(5) . .
C52 O31 Cu4 110.6(5) . .
Cu8 O31 Cu4 136.1(2) . .
C60 N5 C62 111.2(7) . .
C60 N5 C53 111.2(6) . .
C62 N5 C53 105.3(7) . .
C60 N5 Cu5 102.4(5) . .
C62 N5 Cu5 110.6(5) . .
C53 N5 Cu5 116.3(5) . .
C58 C53 C54 120.3(7) . .
C58 C53 N5 117.7(7) . .
C54 C53 N5 122.0(7) . .
C53 C54 C55 116.6(8) . .
C53 C54 C59 126.7(7) . .
C55 C54 C59 116.5(8) . .
C56 C55 C54 121.7(9) . .
C57 C56 C55 121.1(9) . .
C56 C57 C58 118.4(9) . .
C57 C58 C53 121.8(9) . .
O33 C59 O34 121.2(7) . .
O33 C59 C54 122.9(7) . .
O34 C59 C54 115.9(7) . .
C59 O33 Cu5 122.5(5) . .
C59 O34 Cu8 111.7(5) . .
N5 C60 C61 112.6(7) . .
O36 C61 O35 125.8(10) . .
O36 C61 C60 118.0(9) . .
O35 C61 C60 116.2(8) . .
C61 O35 Cu5 114.2(6) . .
C61 O35 Cu6 150.4(6) . .
Cu5 O35 Cu6 91.9(2) . .
N5 C62 C63 114.9(7) . .
O38 C63 O37 128.5(7) . .
O38 C63 C62 114.5(7) . .
O37 C63 C62 116.8(6) . .
C63 O37 Cu10 126.3(5) . .
C63 O38 Cu15 128.5(5) . .
C71 N6 C64 112.9(6) . .
C71 N6 C73 110.5(6) . .
C64 N6 C73 106.4(5) . .
C71 N6 Cu6 104.7(4) . .
C64 N6 Cu6 114.5(5) . .
C73 N6 Cu6 107.7(4) . .
C69 C64 C65 119.6(7) . .
C69 C64 N6 119.0(7) . .
C65 C64 N6 121.3(6) . .
C66 C65 C64 117.5(7) . .
C66 C65 C70 117.8(7) . .
C64 C65 C70 124.8(6) . .
C67 C66 C65 122.5(8) . .
C66 C67 C68 119.6(8) . .
C67 C68 C69 119.3(9) . .
C64 C69 C68 121.5(8) . .
O39 C70 O40 119.2(7) . .
O39 C70 C65 123.2(7) . .
O40 C70 C65 117.6(6) . .
C70 O39 Cu6 120.6(5) . .
C70 O40 Cu10 107.8(4) . .
N6 C71 C72 113.1(7) . .
O41 C72 O42 124.5(7) . .
O41 C72 C71 119.0(8) . .
O42 C72 C71 116.3(7) . .
C72 O42 Cu6 112.6(5) . .
N6 C73 C74 114.4(6) . .
O44 C74 O43 125.6(7) . .
O44 C74 C73 119.6(7) . .
O43 C74 C73 114.7(7) . .
C74 O43 Cu12 111.6(5) . .
C74 O43 Cu6 109.5(5) . .
Cu12 O43 Cu6 138.2(2) . .
C74 O44 Cu14 129.0(5) . 2_667
C75 O45 Cu13 118.2(4) . .
C75 O45 Cu14 113.7(5) . .
Cu13 O45 Cu14 96.4(2) . .
C75 O45 Cu11 105.5(4) . .
Cu13 O45 Cu11 104.0(2) . .
Cu14 O45 Cu11 119.1(2) . .
C76 O46 Cu14 122.5(5) . .
C76 O46 Cu13 123.7(5) . .
Cu14 O46 Cu13 98.4(2) . .
C77 O47 Cu13 124.9(6) . .
C78 O48 Cu13 126.4(7) . .
C79 O49 Cu14 122.1(6) . .
N7 O50 Cu14 111.8(6) . .
O51 N7 O52 122.2(8) . .
O51 N7 O50 119.2(8) . .
O52 N7 O50 118.6(9) . .
C80 O53 Cu15 124.0(8) . .
C81 O54 Cu15 122.2(5) . 2_666
C81 O54 Cu15 121.5(5) . .
Cu15 O54 Cu15 101.0(2) 2_666 .
C81 O54 Cu10 112.8(4) . .
Cu15 O54 Cu10 103.9(2) 2_666 .
Cu15 O54 Cu10 89.6(2) . .
C112 O111 C111 27.4 . .
C112 C111 O111 50.7 . .
C111 C112 O111 101.9 . .
O122 O121 C121 99.9 . .
O122 O121 C122 66.5 . .
C121 O121 C122 61.3 . .
O121 C121 O122 34.2 . .
O121 C121 C122 80.3 . .
O122 C121 C122 63.4 . .
O121 O122 C121 45.9 . .
O121 O122 C122 84.1 . .
C121 O122 C122 59.6 . .
C121 C122 O122 57.0 . .
C121 C122 O121 38.4 . .
O122 C122 O121 29.4 . .
C132 O131 O132 115.6 . .
O131 O132 C131 143.0 . .
O132 C131 O133 84.1 . .
O152 O151 C152 80.7 . .
O151 O152 C151 101.7 . .
O151 O152 C152 58.9 . .
C151 O152 C152 43.4 . .
C152 C151 O152 81.9 . .
C151 C152 O151 94.6 . .
C151 C152 O152 54.7 . .
O151 C152 O152 40.5 . .
C161 O161 O162 54.9 . .
C161 O162 O161 52.2 . .
O161 C161 O162 72.9 . .
C172 O171 C171 49.4 . .
C172 C171 O171 49.9 . .
C171 C172 O171 80.6 . .
O181 C181 O182 89.2 . .
C211 O211 C212 72.2 . .
O211 C211 C212 64.5 . .
O211 C212 C211 43.2 . .
O231 C231 O232 108.1 . .
O252 C252 C251 133.3 . .

loop_
_geom_bond_atom_site_label_1
_geom_bond_atom_site_label_2
_geom_bond_distance
_geom_bond_site_symmetry_2
Cu1 O9 1.939(6) .
Cu1 O11 1.940(6) .
Cu1 O1 2.023(5) .
Cu1 N1 2.053(6) .
Cu1 O13 2.262(5) .
Cu1 O23 2.405(5) .
Cu2 O15 1.925(5) .
Cu2 O17 1.938(5) .
Cu2 O1 2.037(5) .
Cu2 N2 2.049(7) .
Cu2 O19 2.305(5) .
Cu2 O11 2.407(5) .
Cu3 O21 1.928(5) .
Cu3 O23 1.945(5) .
Cu3 O1 2.000(5) .
Cu3 N3 2.034(6) .
Cu3 O17 2.357(6) .
Cu4 O27 1.924(5) .
Cu4 O29 1.955(5) .
Cu4 O2 2.024(5) .
Cu4 N4 2.051(6) .
Cu4 O31 2.230(5) .
Cu5 O33 1.921(5) .
Cu5 O35 1.936(5) .
Cu5 O2 2.003(5) .
Cu5 N5 2.032(6) .
Cu5 O29 2.418(5) .
Cu6 O42 1.929(5) .
Cu6 O39 1.936(5) .
Cu6 O2 2.010(5) .
Cu6 N6 2.038(6) .
Cu6 O43 2.377(5) .
Cu6 O35 2.424(5) .
Cu7 O4 1.905(6) .
Cu7 O3 1.931(6) .
Cu7 O16 1.953(6) .
Cu7 O13 1.975(5) .
Cu7 Cu8 2.9845(15) .
Cu8 O3 1.898(6) .
Cu8 O4 1.900(6) .
Cu8 O31 1.969(6) .
Cu8 O34 1.970(6) .
Cu9 O6 1.909(5) .
Cu9 O5 1.937(6) .
Cu9 O22 1.948(5) .
Cu9 O19 1.971(5) .
Cu9 Cu10 2.9644(14) .
Cu10 O6 1.917(5) .
Cu10 O5 1.936(5) .
Cu10 O40 1.978(5) .
Cu10 O37 2.002(5) .
Cu10 O54 2.420(5) .
Cu11 O7 1.934(5) .
Cu11 O8 1.968(5) .
Cu11 O10 1.970(5) .
Cu11 O25 1.991(5) .
Cu11 O45 2.415(6) .
Cu11 Cu12 3.0227(14) .
Cu12 O7 1.889(5) .
Cu12 O28 1.960(5) .
Cu12 O43 1.970(5) .
Cu12 O8 1.972(5) .
Cu13 O45 1.946(5) .
Cu13 O46 1.950(5) .
Cu13 O26 1.964(6) .
Cu13 O47 1.992(6) .
Cu13 O48 2.359(6) .
Cu13 Cu14 2.9291(14) .
Cu14 O46 1.918(5) .
Cu14 O49 1.972(5) .
Cu14 O45 1.982(5) .
Cu14 O50 2.001(5) .
Cu14 O44 2.307(6) 2_667
Cu15 O54 1.937(5) 2_666
Cu15 O54 1.939(5) .
Cu15 O38 1.947(5) .
Cu15 O53 1.966(5) .
Cu15 Cu15 2.9908(19) 2_666
O1 C1 1.434(8) .
O2 C2 1.432(8) .
O3 C3B 1.42(2) .
O3 C3A 1.46(2) .
C3A C3B 0.70(3) .
O4 C4 1.411(11) .
O5 C5 1.408(10) .
O6 C6 1.409(9) .
O7 C7 1.420(8) .
O8 C8 1.427(8) .
N1 C9 1.480(10) .
N1 C18 1.488(10) .
N1 C16 1.495(11) .
C9 C14 1.390(11) .
C9 C10 1.396(11) .
C10 C11 1.386(11) .
C10 C15 1.518(11) .
C11 C12 1.396(11) .
C12 C13 1.365(13) .
C13 C14 1.390(13) .
C15 O10 1.252(9) .
C15 O9 1.274(9) .
C16 C17 1.533(12) .
C17 O12 1.228(10) .
C17 O11 1.288(10) .
C18 C19 1.529(11) .
C19 O14 1.237(9) .
C19 O13 1.260(9) .
N2 C20 1.465(10) .
N2 C27 1.498(10) .
N2 C29 1.535(10) .
C20 C25 1.376(12) .
C20 C21 1.419(11) .
C21 C22 1.377(13) .
C21 C26 1.503(12) .
C22 C23 1.384(15) .
C23 C24 1.369(14) .
C24 C25 1.371(14) .
C26 O16 1.259(9) .
C26 O15 1.263(9) .
C27 C28 1.536(13) .
C28 O18 1.229(10) .
C28 O17 1.277(10) .
C29 C30 1.474(12) .
C30 O20 1.238(9) .
C30 O19 1.293(10) .
N3 C40 1.470(10) .
N3 C31 1.486(9) .
N3 C38 1.494(10) .
C31 C36 1.384(10) .
C31 C32 1.420(11) .
C32 C33 1.422(11) .
C32 C37 1.500(10) .
C33 C34 1.380(11) .
C34 C35 1.381(13) .
C35 C36 1.386(12) .
C37 O22 1.259(9) .
C37 O21 1.274(9) .
C38 C39 1.519(11) .
C39 O24 1.247(9) .
C39 O23 1.263(9) .
C40 C41 1.529(10) .
C41 O26 1.256(9) .
C41 O25 1.262(9) .
N4 C42 1.475(11) .
N4 C49 1.505(10) .
N4 C51 1.511(11) .
C42 C43 1.392(11) .
C42 C47 1.400(10) .
C43 C44 1.400(12) .
C43 C48 1.513(10) .
C44 C45 1.367(12) .
C45 C46 1.356(14) .
C46 C47 1.380(13) .
C48 O27 1.270(9) .
C48 O28 1.280(10) .
C49 C50 1.546(12) .
C50 O30 1.235(10) .
C50 O29 1.256(10) .
C51 C52 1.522(13) .
C52 O32 1.237(10) .
C52 O31 1.268(9) .
N5 C60 1.487(11) .
N5 C62 1.489(10) .
N5 C53 1.497(10) .
C53 C58 1.395(11) .
C53 C54 1.395(11) .
C54 C55 1.414(11) .
C54 C59 1.496(11) .
C55 C56 1.389(13) .
C56 C57 1.355(14) .
C57 C58 1.390(12) .
C59 O33 1.250(9) .
C59 O34 1.276(9) .
C60 C61 1.532(14) .
C61 O36 1.222(11) .
C61 O35 1.265(10) .
C62 C63 1.545(10) .
C63 O38 1.263(9) .
C63 O37 1.267(9) .
N6 C71 1.480(9) .
N6 C64 1.481(9) .
N6 C73 1.501(9) .
C64 C69 1.381(11) .
C64 C65 1.420(10) .
C65 C66 1.402(10) .
C65 C70 1.485(11) .
C66 C67 1.371(12) .
C67 C68 1.389(13) .
C68 C69 1.393(12) .
C70 O39 1.274(8) .
C70 O40 1.284(9) .
C71 C72 1.537(11) .
C72 O41 1.238(9) .
C72 O42 1.292(10) .
C73 C74 1.539(10) .
C74 O44 1.236(9) .
C74 O43 1.278(9) .
O44 Cu14 2.307(6) 2_667
O45 C75 1.445(9) .
O46 C76 1.436(9) .
O47 C77 1.416(12) .
O48 C78 1.403(12) .
O49 C79 1.439(12) .
O50 N7 1.289(9) .
N7 O51 1.220(10) .
N7 O52 1.241(9) .
O53 C80 1.518(14) .
O54 C81 1.442(10) .
O54 Cu15 1.937(5) 2_666
O111 C112 1.2916 .
O111 C111 1.6335 .
C111 C112 0.7684 .
O121 O122 0.8158 .
O121 C121 1.0425 .
O121 C122 1.6538 .
C121 O122 1.4303 .
C121 C122 1.4720 .
O122 C122 1.5253 .
O131 C132 1.1981 .
O131 O132 1.2188 .
O132 C131 1.4159 .
O133 C131 1.4427 .
O141 C141 1.6585 .
O151 O152 1.1294 .
O151 C152 1.4892 .
O152 C151 1.4144 .
O152 C152 1.7168 .
C151 C152 1.1920 .
O161 C161 1.3598 .
O161 O162 1.6451 .
O162 C161 1.4071 .
O171 C172 1.3056 .
O171 C171 1.6837 .
C171 C172 1.2965 .
O181 C181 1.6026 .
O182 C181 1.7283 .
O191 C191 1.4336 .
O201 C201 1.4296 .
O211 C211 1.0951 .
O211 C212 1.4432 .
C211 C212 1.5225 .
O221 C221 1.1872 .
O231 C231 0.9985 .
O232 C231 1.2466 .
O252 C252 1.2519 .
C251 C252 1.2881 .
